data_1575850
loop_
_publ_author_name
'Rahman, Rahad'
'Quazi, Nurul H.'
'White, Keith F.'
'Saker Neto, Nicolau'
'Hong, Yuning'
'Maeder, Marcel'
'Wilson, David J. D.'
'Barnard, Peter J.'

_publ_section_title
;
 Luminescent iridium(III) complexes bearing boronic acid groups: potential
 sensors for carbohydrates.
;
_journal_issue 41
_journal_name_full 'Dalton transactions (Cambridge, England : 2003)'
_journal_page_first 15609
_journal_page_last 15622
_journal_paper_doi 10.1039/d5dt01291k
_journal_volume 54
_journal_year 2025
_chemical_formula_moiety 'C27 H24 B Ir N7 O2 Cl'
_chemical_formula_sum 'C27 H24 B Cl Ir N7 O2'
_chemical_formula_weight 716.99
_space_group_crystal_system tetragonal
_space_group_IT_number 122
_space_group_name_Hall 'I -4 2bw'
_space_group_name_H-M_alt 'I -4 2 d'
_atom_sites_solution_hydrogens geom
_atom_sites_solution_primary iterative
_audit_creation_date 2025-07-18
_audit_creation_method
;
Olex2 1.5
(compiled 2023.08.24 svn.re1ec1418 for OlexSys, GUI svn.r6817)
;
_audit_update_record
;
2025-07-27 deposited with the CCDC.	2025-09-16 downloaded from the CCDC.
;
_cell_angle_alpha 90
_cell_angle_beta 90
_cell_angle_gamma 90
_cell_formula_units_Z 8
_cell_length_a 20.87610(10)
_cell_length_b 20.87610(10)
_cell_length_c 12.9304(3)
_cell_measurement_reflns_used 19881
_cell_measurement_temperature 149.99(10)
_cell_measurement_theta_max 71.0700
_cell_measurement_theta_min 4.0060
_cell_volume 5635.22(14)
_computing_cell_refinement 'CrysAlisPro 1.171.43.90 (Rigaku OD, 2023)'
_computing_data_collection 'CrysAlisPro system (CCD 40.53 (release 29-04-2019))'
_computing_data_reduction 'CrysAlisPro 1.171.43.90 (Rigaku OD, 2023)'
_computing_molecular_graphics 'Olex2 1.5 (Dolomanov et al., 2009)'
_computing_publication_material 'Olex2 1.5 (Dolomanov et al., 2009)'
_computing_structure_refinement 'SHELXL 2018/3 (Sheldrick, 2015)'
_computing_structure_solution 'olex2.solve 1.5 (Bourhis et al., 2015)'
_diffrn_ambient_environment N~2~
_diffrn_ambient_temperature 149.99(10)
_diffrn_detector 'Hybrid Pixel Array Detector'
_diffrn_detector_area_resol_mean 10.0000
_diffrn_detector_type HyPix3000
_diffrn_measured_fraction_theta_full 0.999
_diffrn_measured_fraction_theta_max 0.999
_diffrn_measurement_details
;
List of Runs (angles in degrees, time in seconds):

  # Type    Start    End  Width  t~exp~   \w     \q     \k     \f   Frames
#--------------------------------------------------------------------------
  1  \w    -41.00  -1.00   0.50    1.00    --  -38.50 113.00-164.00   80
  2  \w    -71.00 -46.00   0.50    1.00    --  -38.50 113.00-164.00   50
  3  \w     36.00  74.00   0.50    4.00    --  100.00-113.00 103.00   76
  4  \w    114.00 140.00   0.50    4.00    --  100.00 113.00-164.00   52
  5  \w    -63.00 -25.00   0.50    1.00    --  -38.50 -43.00 -60.00   76
  6  \w    -13.00  23.00   0.50    1.00    --  -38.50  43.00 150.00   72
  7  \w    -69.00 -36.00   0.50    1.00    --  -38.50 -32.00-180.00   66
  8  \w    -53.00 -12.00   0.50    1.00    --  -38.50  54.00  60.00   82
  9  \w    -50.00   8.00   0.50    1.00    --  -38.50  43.00-180.00  116
 10  \w   -100.00 -70.00   0.50    1.00    --  -38.50 -54.00-150.00   60
 11  \w   -101.00 -67.00   0.50    1.00    --  -38.50 -43.00 -60.00   68
 12  \w   -103.00 -76.00   0.50    1.00    --  -38.50 -32.00-180.00   54
 13  \w    -49.00 -22.00   0.50    1.00    --  -38.50  21.00-180.00   54
 14  \w      5.00  30.00   0.50    1.00    --  -38.50  21.00-180.00   50
 15  \w    -52.00 -25.00   0.50    1.00    --  -38.50  43.00 150.00   54
 16  \w    -53.00 -27.00   0.50    1.00    --  -38.50 -54.00-150.00   52
 17  \w    -47.00 -22.00   0.50    1.00    --  -38.50  43.00  30.00   50
 18  \w    -13.00  24.00   0.50    1.00    --  -38.50  43.00  30.00   74
 19  \w     -7.00  24.00   0.50    1.00    --  -38.50  54.00  60.00   62
 20  \w    -38.00  29.00   0.50    1.00    --  -38.50  11.00 120.00  134
 21  \w     16.00  41.00   0.50    1.00    --   42.60-104.00 -90.00   50
 22  \w      8.00  76.00   0.50    1.00    --   42.60-104.00 -30.00  136
 23  \w    -17.00  48.00   0.50    1.00    --   42.60 -32.00 120.00  130
 24  \w     55.00  84.00   0.50    1.00    --   42.60-138.00-180.00   58
 25  \w     68.00  93.00   0.50    1.00    --   42.60-138.00  30.00   50
 26  \w     52.00  77.00   0.50    1.00    --   42.60-138.00 -90.00   50
 27  \w     19.00  78.00   0.50    1.00    --   42.60-113.00 103.00  118
 28  \w    -25.00  44.00   0.50    1.00    --   42.60 -21.00-150.00  138
 29  \w     66.00  92.00   0.50    4.00    --  100.00 -68.00-180.00   52
 30  \w     86.00 112.00   0.50    4.00    --  100.00 -59.00   0.00   52
 31  \w    100.00 126.00   0.50    4.00    --  100.00-145.00 -90.00   52
 32  \w     39.00  75.00   0.50    4.00    --  100.00 -59.00   0.00   72
 33  \w     78.00 124.00   0.50    4.00    --  100.00-145.00-180.00   92
 34  \w    104.00 163.00   0.50    4.00    --  100.00 117.00 -90.00  118
 35  \w    103.00 164.00   0.50    4.00    --  100.00  25.00 -90.00  122
 36  \w     79.00 125.00   0.50    4.00    --  100.00-145.00-120.00   92
 37  \w    105.00 165.00   0.50    4.00    --  100.00  77.00 120.00  120
 38  \w     95.00 167.00   0.50    4.00    --  100.00  25.00-120.00  144
 39  \w     36.00  77.00   0.50    4.00    --  100.00 -77.00   0.00   82
 40  \w     42.00  80.00   0.50    4.00    --  100.00 -42.00 120.00   76
 41  \w     35.00 109.00   0.50    4.00    --  100.00 -33.00 -30.00  148
 42  \w    102.00 127.00   0.50    4.00    --  100.00 -87.00 -90.00   50
 43  \w     37.00  62.00   0.50    4.00    --  100.00 -50.00  60.00   50
 44  \w     38.00 101.00   0.50    4.00    --  100.00-117.00 -30.00  126
 45  \w     83.00 109.00   0.50    4.00    --  100.00-117.00  60.00   52
 46  \w     50.00 100.00   0.50    4.00    --  100.00 -96.00-180.00  100
 47  \w     70.00 122.00   0.50    4.00    --  100.00 -68.00  90.00  104
 48  \w     45.00 108.00   0.50    4.00    --  100.00 -17.00   0.00  126
 49  \w    137.00 162.00   0.50    4.00    --  100.00  42.00-180.00   50
 50  \w     58.00 126.00   0.50    4.00    --  100.00-145.00 -30.00  136
 51  \w     91.00 116.00   0.50    4.00    --  100.00 -87.00   0.00   50
 52  \w     88.00 126.00   0.50    4.00    --  100.00  42.00-180.00   76
 53  \w     79.00 113.00   0.50    4.00    --  100.00 -42.00 150.00   68
 54  \w     96.00 121.00   0.50    4.00    --  100.00 -77.00   0.00   50
 55  \w     34.00  74.00   0.50    4.00    --  100.00 -87.00 -90.00   80
 56  \w    100.00 126.00   0.50    4.00    --  100.00-145.00 120.00   52
 57  \w     35.00 109.00   0.50    4.00    --  100.00-117.00   0.00  148
 58  \w     42.00  88.00   0.50    4.00    --  100.00-145.00 -90.00   92
 59  \w     83.00 108.00   0.50    4.00    --  100.00-107.00-108.11   50
 60  \w     63.00 100.00   0.50    4.00    --  100.00 -33.00 150.00   74
 61  \w     54.00 105.00   0.50    4.00    --  100.00 -91.00 -18.74  102
 62  \w     70.00  96.00   0.50    4.00    --  100.00 -42.00-150.00   52
 63  \w    108.00 134.00   0.50    4.00    --  100.00 145.00-150.00   52
 64  \w     74.00 102.00   0.50    4.00    --  100.00-117.00  90.00   56
 65  \w     87.00 162.00   0.50    4.00    --  100.00  42.00 -60.00  150
 66  \w    106.00 164.00   0.50    4.00    --  100.00  96.00   0.00  116
 67  \w     49.00  74.00   0.50    4.00    --  100.00 -42.00 150.00   50
 68  \w    140.00 165.00   0.50    4.00    --  100.00  77.00  60.00   50
 69  \w    139.00 164.00   0.50    4.00    --  100.00 145.00-120.00   50
 70  \w    105.00 131.00   0.50    4.00    --  100.00  77.00  30.00   52
 71  \w    105.00 155.00   0.50    4.00    --  100.00  77.00 -30.00  100
 72  \w    115.00 140.00   0.50    4.00    --  100.00  77.00 -90.00   50
 73  \w     68.00  98.00   0.50    4.00    --  100.00 -33.00 -90.00   60
 74  \w     62.00 100.00   0.50    4.00    --  100.00-117.00  30.00   76
 75  \w     54.00  87.00   0.50    4.00    --  100.00 -59.00-150.00   66
 76  \w     70.00 103.00   0.50    4.00    --  100.00 -42.00-120.00   66
 77  \w     95.00 124.00   0.50    4.00    --  100.00 145.00-120.00   58
 78  \w    108.00 133.00   0.50    4.00    --  100.00 145.00 150.00   50
 79  \w    121.00 146.00   0.50    4.00    --  100.00  25.00 150.00   50
 80  \w     66.00  91.00   0.50    4.00    --  100.00 -59.00-120.00   50
 81  \w    113.00 158.00   0.50    4.00    --  100.00  17.00-180.00   90
 82  \w     75.00 117.00   0.50    4.00    --  100.00 -85.00 139.23   84
 83  \w     69.00  97.00   0.50    4.00    --  100.00 -50.00  60.00   56
 84  \w     35.00  61.00   0.50    4.00    --  100.00 -87.00 120.00   52
 85  \w    101.00 126.00   0.50    4.00    --  100.00 -87.00 120.00   50
 86  \w     50.00  75.00   0.50    4.00    --  100.00 -33.00-120.00   50
;
_diffrn_measurement_device 'four-circle diffractometer'
_diffrn_measurement_device_type 'SuperNova, Dual, Cu at home/near, HyPix3000'
_diffrn_measurement_method '\w scans'
_diffrn_orient_matrix_type 'CrysAlisPro convention (1999,Acta A55,543-557)'
_diffrn_orient_matrix_UB_11 -0.0626458000
_diffrn_orient_matrix_UB_12 0.0334838000
_diffrn_orient_matrix_UB_13 -0.0321658000
_diffrn_orient_matrix_UB_21 0.0366659000
_diffrn_orient_matrix_UB_22 0.0380776000
_diffrn_orient_matrix_UB_23 -0.0832470000
_diffrn_orient_matrix_UB_31 -0.0130909000
_diffrn_orient_matrix_UB_32 -0.0535832000
_diffrn_orient_matrix_UB_33 -0.0790828000
_diffrn_radiation_monochromator mirror
_diffrn_radiation_probe x-ray
_diffrn_radiation_type 'Cu K\a'
_diffrn_radiation_wavelength 1.54184
_diffrn_reflns_av_R_equivalents 0.0406
_diffrn_reflns_av_unetI/netI 0.0131
_diffrn_reflns_Laue_measured_fraction_full 0.999
_diffrn_reflns_Laue_measured_fraction_max 0.999
_diffrn_reflns_limit_h_max 25
_diffrn_reflns_limit_h_min -25
_diffrn_reflns_limit_k_max 22
_diffrn_reflns_limit_k_min -25
_diffrn_reflns_limit_l_max 14
_diffrn_reflns_limit_l_min -15
_diffrn_reflns_number 37497
_diffrn_reflns_point_group_measured_fraction_full 0.999
_diffrn_reflns_point_group_measured_fraction_max 0.999
_diffrn_reflns_theta_full 67.684
_diffrn_reflns_theta_max 71.168
_diffrn_reflns_theta_min 5.846
_diffrn_source 'micro-focus sealed X-ray tube'
_diffrn_source_type 'SuperNova (Cu) X-ray Source'
_exptl_absorpt_coefficient_mu 10.355
_exptl_absorpt_correction_T_max 1.00000
_exptl_absorpt_correction_T_min 0.38084
_exptl_absorpt_correction_type multi-scan
_exptl_absorpt_process_details
;
CrysAlisPro 1.171.43.90 (Rigaku Oxford Diffraction, 2023)
Empirical absorption correction using spherical harmonics,
implemented in SCALE3 ABSPACK scaling algorithm.
;
_exptl_crystal_colour 'clear yellow'
_exptl_crystal_colour_lustre clear
_exptl_crystal_colour_primary yellow
_exptl_crystal_density_diffrn 1.690
_exptl_crystal_description needle
_exptl_crystal_F_000 2800
_exptl_crystal_size_max 0.16
_exptl_crystal_size_mid 0.06
_exptl_crystal_size_min 0.02
_refine_diff_density_max 0.308
_refine_diff_density_min -0.542
_refine_diff_density_rms 0.071
_refine_ls_abs_structure_details
;
 Flack x determined using 1007 quotients [(I+)-(I-)]/[(I+)+(I-)]
 (Parsons, Flack and Wagner, Acta Cryst. B69 (2013) 249-259).
;
_refine_ls_abs_structure_Flack -0.009(8)
_refine_ls_extinction_method none
_refine_ls_goodness_of_fit_ref 1.280
_refine_ls_hydrogen_treatment constr
_refine_ls_matrix_type full
_refine_ls_number_parameters 189
_refine_ls_number_reflns 2733
_refine_ls_number_restraints 0
_refine_ls_restrained_S_all 1.280
_refine_ls_R_factor_all 0.0399
_refine_ls_R_factor_gt 0.0381
_refine_ls_shift/su_max 0.001
_refine_ls_shift/su_mean 0.000
_refine_ls_structure_factor_coef Fsqd
_refine_ls_weighting_details 'w=1/[\s^2^(Fo^2^)+30.4045P] where P=(Fo^2^+2Fc^2^)/3'
_refine_ls_weighting_scheme calc
_refine_ls_wR_factor_gt 0.0762
_refine_ls_wR_factor_ref 0.0773
_reflns_Friedel_coverage 0.809
_reflns_Friedel_fraction_full 1.000
_reflns_Friedel_fraction_max 0.998
_reflns_number_gt 2620
_reflns_number_total 2733
_reflns_threshold_expression 'I > 2\s(I)'
_cod_data_source_file d5dt01291k2.cif
_cod_data_source_block 12
_cod_depositor_comments 'Adding full bibliography for 1575847--1575850.cif.'
_cod_database_code 1575850
_shelx_shelxl_version_number 2018/3
_chemical_oxdiff_formula 'C25 H22 N7 O2 B Cl Ir'
_shelx_space_group_comment
;
The symmetry employed for this shelxl refinement is uniquely defined
by the following loop, which should always be used as a source of
symmetry information in preference to the above space-group names.
They are only intended as comments.
;
_olex2_refinement_description
;
1. Fixed Uiso
 At 1.2 times of:
  All C(H) groups
 At 1.5 times of:
  All C(H,H,H) groups, All O(H) groups
2. Others
 Sof(N1B)=Sof(N2B)=Sof(C1B)=Sof(C2B)=Sof(H2B)=Sof(C3B)=Sof(H3B)=Sof(C4B)=
 Sof(H4B)=Sof(C5B)=Sof(H5B)=Sof(C6B)=Sof(C7B)=Sof(H7B)=Sof(C8B)=Sof(H8B)=
 Sof(C9B)=Sof(H9B)=1-FVAR(1)
 Sof(N1A)=Sof(N2A)=Sof(C1A)=Sof(C2A)=Sof(H2A)=Sof(C3A)=Sof(H3A)=Sof(C4A)=
 Sof(H4A)=Sof(C5A)=Sof(H5A)=Sof(C6A)=Sof(C7A)=Sof(H7A)=Sof(C8A)=Sof(H8A)=
 Sof(C9A)=Sof(H9A)=FVAR(1)
 Fixed Sof: Ir1(0.5) N3(0.5) N4(0.5) N5(0.5) C10(0.5) H10(0.5) C11(0.5)
 H11(0.5) C12(0.5) C13(0.5) H13(0.5) C14(0.5) C15(0.5) H15(0.5) C16(0.5)
 H16(0.5) C17(0.5) H17(0.5) Cl1(0.5) O1(0.5) O2(0.5) H2(0.5) C18(0.5) H18A(0.5)
 H18B(0.5) H18C(0.5) B1(0.5)
3.a Aromatic/amide H refined with riding coordinates:
 C2A(H2A), C2B(H2B), C3A(H3A), C3B(H3B), C4A(H4A), C4B(H4B), C5A(H5A),
 C5B(H5B), C7A(H7A), C7B(H7B), C8A(H8A), C8B(H8B), C9A(H9A), C9B(H9B), C10(H10),
  C11(H11), C13(H13), C15(H15), C16(H16), C17(H17)
3.b Tetrahedral OH refined with riding coordinates:
 O2(H2)
3.c Idealised Me refined as rotating group:
 C18(H18A,H18B,H18C)
;
_olex2_submission_special_instructions 'No special instructions were received'
_oxdiff_exptl_absorpt_empirical_details
;
Empirical correction (ABSPACK) includes:
- Absorption correction using spherical harmonics
- Frame scaling
;
_oxdiff_exptl_absorpt_empirical_full_max 2.101
_oxdiff_exptl_absorpt_empirical_full_min 0.569

loop_
_space_group_symop_operation_xyz
'x, y, z'
'y, -x, -z'
'-x, -y, z'
'-y, x, -z'
'x, -y+1/2, -z+1/4'
'-x, y+1/2, -z+1/4'
'-y, -x+1/2, z+1/4'
'y, x+1/2, z+1/4'
'x+1/2, y+1/2, z+1/2'
'y+1/2, -x+1/2, -z+1/2'
'-x+1/2, -y+1/2, z+1/2'
'-y+1/2, x+1/2, -z+1/2'
'x+1/2, -y+1, -z+3/4'
'-x+1/2, y+1, -z+3/4'
'-y+1/2, -x+1, z+3/4'
'y+1/2, x+1, z+3/4'

loop_
_atom_site_label
_atom_site_type_symbol
_atom_site_fract_x
_atom_site_fract_y
_atom_site_fract_z
_atom_site_U_iso_or_equiv
_atom_site_adp_type
_atom_site_occupancy
_atom_site_site_symmetry_order
_atom_site_calc_flag
_atom_site_refinement_flags_posn
_atom_site_refinement_flags_adp
_atom_site_refinement_flags_occupancy
_atom_site_disorder_assembly
_atom_site_disorder_group
Ir1 Ir 0.2473(4) 0.65491(3) 0.3932(5) 0.0660(14) Uani 0.5 1 d . . P . .
N1A N 0.2947(6) 0.6497(6) 0.2620(12) 0.031(3) Uiso 0.499(16) 1 d . . P A 1
N1B N 0.2988(6) 0.6489(7) 0.2131(14) 0.041(4) Uiso 0.501(16) 1 d . . P A 2
N2A N 0.2721(6) 0.6027(6) 0.1941(12) 0.032(3) Uiso 0.499(16) 1 d . . P A 1
N2B N 0.2775(7) 0.6045(7) 0.1438(15) 0.045(4) Uiso 0.501(16) 1 d . . P A 2
N3 N 0.1936(5) 0.7374(6) 0.3455(10) 0.035(3) Uiso 0.5 1 d . . P A -1
N4 N 0.1986(7) 0.7343(7) 0.2946(12) 0.042(3) Uiso 0.5 1 d . . P B -2
N5 N 0.2218(6) 0.7928(7) 0.3232(11) 0.038(3) Uiso 0.5 1 d . . P B -2
C1A C 0.2970(8) 0.5818(7) 0.4640(19) 0.029(4) Uiso 0.499(16) 1 d . . P A 1
C1B C 0.3038(8) 0.5843(7) 0.4202(16) 0.035(4) Uiso 0.501(16) 1 d . . P A 2
C2A C 0.3468(8) 0.5454(7) 0.4272(14) 0.031(3) Uiso 0.499(16) 1 d . . P A 1
H2A H 0.361769 0.552728 0.358830 0.037 Uiso 0.499(16) 1 calc R U P A 1
C2B C 0.3542(8) 0.5477(7) 0.3810(18) 0.036(3) Uiso 0.501(16) 1 d . . P A 2
H2B H 0.368534 0.555997 0.312560 0.044 Uiso 0.501(16) 1 calc R U P A 2
C3A C 0.3761(7) 0.4985(7) 0.4862(18) 0.027(3) Uiso 0.499(16) 1 d . . P A 1
H3A H 0.410422 0.474209 0.458364 0.032 Uiso 0.499(16) 1 calc R U P A 1
C3B C 0.3838(8) 0.5008(8) 0.4360(17) 0.040(4) Uiso 0.501(16) 1 d . . P A 2
H3B H 0.417154 0.475894 0.406206 0.048 Uiso 0.501(16) 1 calc R U P A 2
C4A C 0.3546(8) 0.4870(8) 0.5881(16) 0.040(4) Uiso 0.499(16) 1 d . . P A 1
H4A H 0.375317 0.455703 0.629697 0.048 Uiso 0.499(16) 1 calc R U P A 1
C4B C 0.3638(8) 0.4902(8) 0.5382(19) 0.036(4) Uiso 0.501(16) 1 d . . P A 2
H4B H 0.386301 0.459765 0.579034 0.043 Uiso 0.501(16) 1 calc R U P A 2
C5A C 0.3037(9) 0.5212(9) 0.627(2) 0.046(4) Uiso 0.499(16) 1 d . . P A 1
H5A H 0.288101 0.513647 0.695071 0.056 Uiso 0.499(16) 1 calc R U P A 1
C5B C 0.3113(9) 0.5229(9) 0.5827(17) 0.042(4) Uiso 0.501(16) 1 d . . P A 2
H5B H 0.295408 0.513794 0.649901 0.051 Uiso 0.501(16) 1 calc R U P A 2
C6A C 0.2762(7) 0.5666(7) 0.5643(16) 0.031(4) Uiso 0.499(16) 1 d . . P A 1
C6B C 0.2845(7) 0.5710(7) 0.5170(18) 0.028(3) Uiso 0.501(16) 1 d . . P A 2
C7A C 0.3095(10) 0.5973(9) 0.109(2) 0.050(5) Uiso 0.499(16) 1 d . . P A 1
H7A H 0.304628 0.568142 0.052867 0.060 Uiso 0.499(16) 1 calc R U P A 1
C7B C 0.3133(11) 0.6019(12) 0.061(2) 0.067(7) Uiso 0.501(16) 1 d . . P A 2
H7B H 0.307529 0.575118 0.002183 0.080 Uiso 0.501(16) 1 calc R U P A 2
C8A C 0.3585(10) 0.6456(10) 0.122(2) 0.056(5) Uiso 0.499(16) 1 d . . P A 1
H8A H 0.391373 0.656643 0.074166 0.068 Uiso 0.499(16) 1 calc R U P A 1
C8B C 0.3606(10) 0.6456(10) 0.0761(18) 0.052(5) Uiso 0.501(16) 1 d . . P A 2
H8B H 0.394558 0.654896 0.029632 0.063 Uiso 0.501(16) 1 calc R U P A 2
C9A C 0.3465(9) 0.6745(8) 0.2261(16) 0.045(4) Uiso 0.499(16) 1 d . . P A 1
H9A H 0.372520 0.705476 0.259697 0.053 Uiso 0.499(16) 1 calc R U P A 1
C9B C 0.3505(7) 0.6738(7) 0.1702(14) 0.032(3) Uiso 0.501(16) 1 d . . P A 2
H9B H 0.376667 0.706201 0.199990 0.039 Uiso 0.501(16) 1 calc R U P A 2
C10 C 0.1381(7) 0.7419(8) 0.2964(14) 0.041(4) Uiso 0.5 1 d . . P A -1
H10 H 0.118914 0.703808 0.270828 0.049 Uiso 0.5 1 calc R U P A -1
C11 C 0.1078(11) 0.7973(11) 0.2811(18) 0.062(5) Uiso 0.5 1 d . . P A -1
H11 H 0.066902 0.796077 0.249035 0.074 Uiso 0.5 1 calc R U P A -1
C12 C 0.1307(10) 0.8534(11) 0.3075(17) 0.068(6) Uiso 0.5 1 d . . P A -1
C13 C 0.1890(7) 0.8517(8) 0.3571(14) 0.047(4) Uiso 0.5 1 d . . P A -1
H13 H 0.208874 0.890543 0.378083 0.056 Uiso 0.5 1 calc R U P A -1
C14 C 0.2185(7) 0.7941(7) 0.3766(15) 0.037(3) Uiso 0.5 1 d . . P A -1
C15 C 0.1439(8) 0.7405(8) 0.2424(14) 0.045(4) Uiso 0.5 1 d . . P B -2
H15 H 0.118651 0.706561 0.215235 0.054 Uiso 0.5 1 calc R U P B -2
C16 C 0.1295(11) 0.8096(11) 0.2345(19) 0.069(6) Uiso 0.5 1 d . . P B -2
H16 H 0.093612 0.829516 0.202808 0.082 Uiso 0.5 1 calc R U P B -2
C17 C 0.1832(8) 0.8399(10) 0.2867(15) 0.053(4) Uiso 0.5 1 d . . P B -2
H17 H 0.190019 0.884690 0.294003 0.064 Uiso 0.5 1 calc R U P B -2
Cl1 Cl 0.49699(18) 0.7431(13) 0.142(3) 0.089(5) Uani 0.5 1 d . . P . .
O1 O 0.0297(8) 0.9168(7) 0.2796(18) 0.105(7) Uani 0.5 1 d . . P A -1
O2 O 0.1110(7) 0.9770(6) 0.3465(15) 0.082(6) Uani 0.5 1 d . . P A -1
H2 H 0.147257 0.972893 0.373868 0.123 Uiso 0.5 1 calc R U P A -1
C18 C -0.0103(15) 0.9725(11) 0.275(3) 0.113(12) Uani 0.5 1 d . . P A -1
H18A H 0.012224 1.006746 0.238021 0.169 Uiso 0.5 1 calc R U P A -1
H18B H -0.020260 0.986796 0.345398 0.169 Uiso 0.5 1 calc R U P A -1
H18C H -0.050069 0.962069 0.238590 0.169 Uiso 0.5 1 calc R U P A -1
B1 B 0.0905(12) 0.9221(12) 0.318(2) 0.069(7) Uani 0.5 1 d . . P A -1

loop_
_atom_site_aniso_label
_atom_site_aniso_U_11
_atom_site_aniso_U_22
_atom_site_aniso_U_33
_atom_site_aniso_U_23
_atom_site_aniso_U_13
_atom_site_aniso_U_12
Ir1 0.0290(11) 0.0230(3) 0.146(4) -0.0007(6) -0.020(2) 0.0006(8)
Cl1 0.0277(14) 0.059(10) 0.18(2) 0.016(7) -0.001(4) -0.007(3)
O1 0.064(10) 0.052(9) 0.20(2) 0.002(11) -0.044(12) 0.011(7)
O2 0.069(9) 0.033(6) 0.144(18) -0.005(8) -0.017(10) 0.011(6)
C18 0.10(2) 0.055(13) 0.19(3) -0.010(17) -0.07(2) 0.020(14)
B1 0.052(13) 0.055(14) 0.10(2) 0.020(13) -0.019(13) -0.002(10)

loop_
_atom_type_symbol
_atom_type_description
_atom_type_scat_dispersion_real
_atom_type_scat_dispersion_imag
_atom_type_scat_source
C C 0.0181 0.0091 'International Tables Vol C Tables 4.2.6.8 and 6.1.1.4'
H H 0.0000 0.0000 'International Tables Vol C Tables 4.2.6.8 and 6.1.1.4'
B B 0.0090 0.0039 'International Tables Vol C Tables 4.2.6.8 and 6.1.1.4'
Cl Cl 0.3639 0.7018 'International Tables Vol C Tables 4.2.6.8 and 6.1.1.4'
Ir Ir -4.7710 6.5667 'International Tables Vol C Tables 4.2.6.8 and 6.1.1.4'
N N 0.0311 0.0180 'International Tables Vol C Tables 4.2.6.8 and 6.1.1.4'
O O 0.0492 0.0322 'International Tables Vol C Tables 4.2.6.8 and 6.1.1.4'

loop_
_geom_angle_atom_site_label_1
_geom_angle_atom_site_label_2
_geom_angle_atom_site_label_3
_geom_angle
_geom_angle_site_symmetry_1
_geom_angle_site_symmetry_3
_geom_angle_publ_flag
N1A Ir1 N1A 171.0(8) 14_545 . ?
N1A Ir1 N1B 172.8(5) . 14_545 ?
N1A Ir1 N1B 8.2(6) 14_545 14_545 ?
N1A Ir1 N2A 144.5(5) . 14_545 ?
N1A Ir1 N2A 32.8(6) 14_545 14_545 ?
N1A Ir1 N3 89.3(7) 14_545 . ?
N1A Ir1 N3 93.4(6) . . ?
N1A Ir1 C1A 95.1(8) . . ?
N1A Ir1 C1A 83.0(8) 14_545 . ?
N1A Ir1 C1A 102.3(8) 14_545 14_545 ?
N1A Ir1 C1A 68.8(7) . 14_545 ?
N1A Ir1 C1B 82.7(7) . 14_545 ?
N1A Ir1 C1B 88.3(8) 14_545 14_545 ?
N1A Ir1 C9A 160.3(7) . 14_545 ?
N1A Ir1 C9A 18.9(6) 14_545 14_545 ?
N2A Ir1 C9A 51.7(5) 14_545 14_545 ?
N3 Ir1 N2A 121.8(5) . 14_545 ?
N3 Ir1 C1A 98.8(6) . 14_545 ?
N3 Ir1 C9A 70.7(6) . 14_545 ?
C1A Ir1 N1B 78.1(8) . 14_545 ?
C1A Ir1 N2A 99.3(6) 14_545 14_545 ?
C1A Ir1 N2A 50.2(8) . 14_545 ?
C1A Ir1 N3 170.3(8) . . ?
C1A Ir1 C1A 88.7(8) . 14_545 ?
C1A Ir1 C9A 101.8(8) . 14_545 ?
C1A Ir1 C9A 101.3(7) 14_545 14_545 ?
N2A N1A Ir1 114.3(9) . . ?
C9A N1A Ir1 135.4(13) . . ?
C9A N1A N2A 109.8(14) . . ?
C9B N1B N2B 105.0(15) . . ?
C6A N2A N1A 137.9(17) 14_545 . ?
C6A N2A C7A 109.9(16) 14_545 . ?
C7A N2A N1A 112.0(13) . . ?
C7B N2B N1B 112.3(18) . . ?
C10 N3 Ir1 130.7(11) . . ?
C10 N3 C14 114.5(13) . . ?
C14 N3 Ir1 114.6(10) . . ?
C15 N4 N5 110.8(14) . . ?
C17 N5 N4 110.1(14) . . ?
N2A C1A Ir1 74.2(7) 14_545 . ?
C2A C1A Ir1 129.6(17) . . ?
C2A C1A N2A 155.5(17) . 14_545 ?
C2A C1A C6A 115.4(16) . . ?
C6A C1A Ir1 115.0(12) . . ?
C6A C1A N2A 41.1(9) . 14_545 ?
C6B C1B C2B 116.8(15) . . ?
C1A C2A H2A 118.9 . . ?
C1A C2A C3A 122.3(18) . . ?
C3A C2A H2A 118.9 . . ?
C1B C2B H2B 118.4 . . ?
C3B C2B C1B 123(2) . . ?
C3B C2B H2B 118.4 . . ?
C2A C3A H3A 120.1 . . ?
C2A C3A C4A 119.7(15) . . ?
C4A C3A H3A 120.1 . . ?
C2B C3B H3B 121.0 . . ?
C2B C3B C4B 118.1(17) . . ?
C4B C3B H3B 121.0 . . ?
C3A C4A H4A 120.1 . . ?
C5A C4A C3A 119.9(17) . . ?
C5A C4A H4A 120.1 . . ?
C3B C4B H4B 118.7 . . ?
C3B C4B C5B 122.5(18) . . ?
C5B C4B H4B 118.7 . . ?
C4A C5A H5A 121.2 . . ?
C6A C5A C4A 118(2) . . ?
C6A C5A H5A 121.2 . . ?
C4B C5B H5B 123.1 . . ?
C4B C5B C6B 113.7(19) . . ?
C6B C5B H5B 123.1 . . ?
C5A C6A C1A 124.9(16) . . ?
C1B C6B C5B 125.5(16) . . ?
N2A C7A H7A 127.6 . . ?
N2A C7A C8A 104.8(19) . . ?
C8A C7A H7A 127.6 . . ?
N2B C7B H7B 127.2 . . ?
N2B C7B C8B 106(2) . . ?
C8B C7B H7B 127.2 . . ?
C7A C8A H8A 127.3 . . ?
C7A C8A C9A 105(2) . . ?
C9A C8A H8A 127.3 . . ?
C7B C8B H8B 126.0 . . ?
C7B C8B C9B 108(2) . . ?
C9B C8B H8B 126.0 . . ?
N1A C9A C8A 107.7(16) . . ?
N1A C9A H9A 126.2 . . ?
C8A C9A H9A 126.2 . . ?
N1B C9B C8B 109.2(16) . . ?
N1B C9B H9B 125.4 . . ?
C8B C9B H9B 125.4 . . ?
N3 C10 H10 118.4 . . ?
N3 C10 C11 123.2(18) . . ?
C11 C10 H10 118.4 . . ?
C10 C11 H11 117.8 . . ?
C12 C11 C10 124(2) . . ?
C12 C11 H11 117.8 . . ?
C11 C12 C13 115(2) . . ?
C11 C12 B1 127(2) . . ?
C13 C12 B1 115.5(19) . . ?
C12 C13 H13 119.9 . . ?
C14 C13 C12 120.3(17) . . ?
C14 C13 H13 119.9 . . ?
N3 C14 C13 122.6(15) . . ?
N4 C15 H15 126.2 . . ?
N4 C15 C16 107.6(16) . . ?
C16 C15 H15 126.2 . . ?
C15 C16 H16 128.2 . . ?
C17 C16 C15 103.7(18) . . ?
C17 C16 H16 128.2 . . ?
N5 C17 C16 107.7(18) . . ?
N5 C17 H17 126.2 . . ?
C16 C17 H17 126.2 . . ?
B1 O1 C18 119(2) . . ?
B1 O2 H2 109.5 . . ?
O1 C18 H18A 109.5 . . ?
O1 C18 H18B 109.5 . . ?
O1 C18 H18C 109.5 . . ?
H18A C18 H18B 109.5 . . ?
H18A C18 H18C 109.5 . . ?
H18B C18 H18C 109.5 . . ?
O1 B1 C12 112(2) . . ?
O2 B1 C12 129(2) . . ?
O2 B1 O1 119(2) . . ?

loop_
_geom_bond_atom_site_label_1
_geom_bond_atom_site_label_2
_geom_bond_distance
_geom_bond_site_symmetry_2
_geom_bond_publ_flag
Ir1 N1A 1.510(17) 14_545 ?
Ir1 N1A 1.967(15) . ?
Ir1 N1B 2.096(19) 14_545 ?
Ir1 N2A 2.403(15) 14_545 ?
Ir1 N3 2.145(13) . ?
Ir1 C1A 2.26(2) 14_545 ?
Ir1 C1A 2.060(18) . ?
Ir1 C1B 1.995(17) 14_545 ?
Ir1 C9A 2.62(2) 14_545 ?
N1A N2A 1.398(18) . ?
N1A C9A 1.29(2) . ?
N1B N2B 1.36(2) . ?
N1B C9B 1.32(2) . ?
N2A C6A 1.263(19) 14_545 ?
N2A C7A 1.36(3) . ?
N2B C7B 1.31(3) . ?
N3 C10 1.32(2) . ?
N3 C14 1.355(19) . ?
N4 N5 1.364(19) . ?
N4 C15 1.33(2) . ?
N5 C17 1.36(2) . ?
C1A C2A 1.37(2) . ?
C1A C6A 1.40(2) . ?
C1B C2B 1.40(2) . ?
C1B C6B 1.34(2) . ?
C2A H2A 0.9500 . ?
C2A C3A 1.38(2) . ?
C2B H2B 0.9500 . ?
C2B C3B 1.36(2) . ?
C3A H3A 0.9500 . ?
C3A C4A 1.41(2) . ?
C3B H3B 0.9500 . ?
C3B C4B 1.40(2) . ?
C4A H4A 0.9500 . ?
C4A C5A 1.38(3) . ?
C4B H4B 0.9500 . ?
C4B C5B 1.41(3) . ?
C5A H5A 0.9500 . ?
C5A C6A 1.37(3) . ?
C5B H5B 0.9500 . ?
C5B C6B 1.43(3) . ?
C7A H7A 0.9500 . ?
C7A C8A 1.45(3) . ?
C7B H7B 0.9500 . ?
C7B C8B 1.36(3) . ?
C8A H8A 0.9500 . ?
C8A C9A 1.50(3) . ?
C8B H8B 0.9500 . ?
C8B C9B 1.37(3) . ?
C9A H9A 0.9500 . ?
C9B H9B 0.9500 . ?
C10 H10 0.9500 . ?
C10 C11 1.33(3) . ?
C11 H11 0.9500 . ?
C11 C12 1.31(3) . ?
C12 C13 1.37(3) . ?
C12 B1 1.67(3) . ?
C13 H13 0.9500 . ?
C13 C14 1.37(2) . ?
C15 H15 0.9500 . ?
C15 C16 1.48(3) . ?
C16 H16 0.9500 . ?
C16 C17 1.45(3) . ?
C17 H17 0.9500 . ?
Cl1 Cl1 0.53(4) 5_565 ?
O1 C18 1.43(3) . ?
O1 B1 1.37(3) . ?
O2 H2 0.8400 . ?
O2 B1 1.28(3) . ?
C18 H18A 0.9800 . ?
C18 H18B 0.9800 . ?
C18 H18C 0.9800 . ?

loop_
_geom_torsion_atom_site_label_1
_geom_torsion_atom_site_label_2
_geom_torsion_atom_site_label_3
_geom_torsion_atom_site_label_4
_geom_torsion
_geom_torsion_site_symmetry_1
_geom_torsion_site_symmetry_2
_geom_torsion_site_symmetry_3
_geom_torsion_site_symmetry_4
_geom_torsion_publ_flag
Ir1 N1A N2A C6A 12(2) . . . 14_545 ?
Ir1 N1A N2A C7A -174.8(12) . . . . ?
Ir1 N1A C9A C8A 175.2(13) . . . . ?
Ir1 N1B N2B C7B -174.8(14) 14_545 . . . ?
Ir1 N1B C9B C8B 172.8(14) 14_545 . . . ?
Ir1 N3 C10 C11 173.2(16) . . . . ?
Ir1 N3 C14 C13 -177.0(15) . . . . ?
Ir1 C1A C2A C3A 178.6(12) . . . . ?
Ir1 C1A C6A C5A -177.6(13) . . . . ?
Ir1 C1B C2B C3B -179.9(14) 14_545 . . . ?
Ir1 C1B C6B N2B -2(2) 14_545 . . 14_545 ?
Ir1 C1B C6B C5B 179.8(13) 14_545 . . . ?
N1A N2A C7A C8A -2(2) . . . . ?
N1B N2B C7B C8B 1(3) . . . . ?
N2A N1A C9A C8A 4.0(18) . . . . ?
N2A C1A C2A C3A -17(4) 14_545 . . . ?
N2A C1A C6A C5A 174(2) 14_545 . . . ?
N2A C7A C8A C9A 4(2) . . . . ?
N2B N1B C9B C8B 0.4(18) . . . . ?
N2B C7B C8B C9B 0(2) . . . . ?
N3 C10 C11 C12 4(4) . . . . ?
N4 N5 C17 C16 3(2) . . . . ?
N4 C15 C16 C17 1(2) . . . . ?
N5 N4 C15 C16 1(2) . . . . ?
C1A C2A C3A C4A 0(2) . . . . ?
C1B C2B C3B C4B -2(3) . . . . ?
C2A C1A C6A C5A 3(2) . . . . ?
C2A C3A C4A C5A 2(2) . . . . ?
C2B C1B C6B N2B 178.7(14) . . . 14_545 ?
C2B C1B C6B C5B 0(2) . . . . ?
C2B C3B C4B C5B 5(2) . . . . ?
C3A C4A C5A C6A -1(2) . . . . ?
C3B C4B C5B C6B -5(2) . . . . ?
C4A C5A C6A C1A -1(3) . . . . ?
C4B C5B C6B N2B -176.6(14) . . . 14_545 ?
C4B C5B C6B C1B 2(2) . . . . ?
C6A N2A C7A C8A 173.7(15) 14_545 . . . ?
C6A C1A C2A C3A -2(2) . . . . ?
C6B C1B C2B C3B 0(2) . . . . ?
C7A C8A C9A N1A -5(2) . . . . ?
C7B C8B C9B N1B 0(2) . . . . ?
C9A N1A N2A C6A -175.1(19) . . . 14_545 ?
C9A N1A N2A C7A -1.6(19) . . . . ?
C9B N1B N2B C7B -1(2) . . . . ?
C10 N3 C14 C13 -1(3) . . . . ?
C10 C11 C12 C13 -2(4) . . . . ?
C10 C11 C12 B1 -164(2) . . . . ?
C11 C12 C13 C14 -1(3) . . . . ?
C11 C12 B1 O1 -9(4) . . . . ?
C11 C12 B1 O2 177(3) . . . . ?
C12 C13 C14 N3 2(3) . . . . ?
C13 C12 B1 O1 -171(2) . . . . ?
C13 C12 B1 O2 16(4) . . . . ?
C14 N3 C10 C11 -2(3) . . . . ?
C15 N4 N5 C17 -2(2) . . . . ?
C15 C16 C17 N5 -2(2) . . . . ?
C18 O1 B1 C12 -175(2) . . . . ?
C18 O1 B1 O2 -1(4) . . . . ?
B1 C12 C13 C14 163.4(19) . . . . ?
